data_7001902
loop_
_publ_author_name
'Liu, Lei'
'Wragg, David S.'
'Zhang, Hongyan'
'Kong, Ying'
'Byrne, Peter J.'
'Prior, Timothy J.'
'Warren, John E.'
'Lin, Zhuojia'
'Dong, Jinxiang'
'Morris, Russell E.'

_publ_section_title
;
 Ionothermal synthesis, structure and characterization of
 three-dimensional zinc phosphates
;
_journal_issue 34
_journal_name_full 'Dalton Transactions'
_journal_page_first 6715
_journal_page_last 6718
_journal_paper_doi 10.1039/b906934h
_journal_year 2009
_chemical_formula_moiety 'O12 P3 Zn3, C N, 2Na'
_chemical_formula_sum 'C Na2 O12 P3 Zn3'
_chemical_formula_weight 553.02
_chemical_name_common ZnPO-EU3
_chemical_name_systematic
;
?
;
_space_group_IT_number 11
_symmetry_cell_setting monoclinic
_symmetry_space_group_name_Hall '-P 2yb'
_symmetry_space_group_name_H-M 'P 1 21/m 1'
_atom_sites_solution_primary direct
_atom_sites_solution_secondary difmap
_audit_creation_method SHELXL-97
_cell_angle_alpha 90.00
_cell_angle_beta 90.262(2)
_cell_angle_gamma 90.00
_cell_formula_units_Z 2
_cell_length_a 5.2609(11)
_cell_length_b 15.331(3)
_cell_length_c 8.0732(17)
_cell_measurement_temperature 123(2)
_cell_volume 651.1(2)
_computing_cell_refinement 'Bruker SMART'
_computing_data_collection 'Bruker SMART'
_computing_data_reduction 'Bruker SAINT'
_computing_molecular_graphics 'Bruker SHELXTL'
_computing_publication_material 'Bruker SHELXTL'
_computing_structure_refinement 'Bruker SHELXTL'
_computing_structure_solution 'Bruker SHELXTL'
_diffrn_ambient_temperature 123(2)
_diffrn_measured_fraction_theta_full 0.949
_diffrn_measured_fraction_theta_max 0.949
_diffrn_measurement_device_type 'CCD area detector'
_diffrn_measurement_method 'phi and omega scans'
_diffrn_radiation_monochromator 'silicon (111)'
_diffrn_radiation_source synchrotron
_diffrn_radiation_type synchrotron
_diffrn_radiation_wavelength 0.84620
_diffrn_reflns_av_R_equivalents 0.0637
_diffrn_reflns_av_sigmaI/netI 0.0638
_diffrn_reflns_limit_h_max 6
_diffrn_reflns_limit_h_min -6
_diffrn_reflns_limit_k_max 19
_diffrn_reflns_limit_k_min -19
_diffrn_reflns_limit_l_max 9
_diffrn_reflns_limit_l_min -10
_diffrn_reflns_number 4778
_diffrn_reflns_theta_full 33.11
_diffrn_reflns_theta_max 33.11
_diffrn_reflns_theta_min 4.37
_exptl_absorpt_coefficient_mu 11.338
_exptl_absorpt_correction_type empirical
_exptl_crystal_colour colourless
_exptl_crystal_density_diffrn 2.821
_exptl_crystal_density_method 'not measured'
_exptl_crystal_description rectangular
_exptl_crystal_F_000 552.0
_exptl_crystal_size_max 0.15
_exptl_crystal_size_mid 0.05
_exptl_crystal_size_min 0.05
_refine_diff_density_max 2.623
_refine_diff_density_min -1.885
_refine_ls_extinction_method none
_refine_ls_goodness_of_fit_ref 1.128
_refine_ls_matrix_type full
_refine_ls_number_parameters 98
_refine_ls_number_reflns 1446
_refine_ls_number_restraints 0
_refine_ls_restrained_S_all 1.128
_refine_ls_R_factor_all 0.0868
_refine_ls_R_factor_gt 0.0722
_refine_ls_shift/su_max 0.004
_refine_ls_shift/su_mean 0.001
_refine_ls_structure_factor_coef Fsqd
_refine_ls_weighting_details 'calc w=1/[\s^2^(Fo^2^)+(0.0854P)^2^+24.8932P] where P=(Fo^2^+2Fc^2^)/3'
_refine_ls_weighting_scheme calc
_refine_ls_wR_factor_gt 0.1733
_refine_ls_wR_factor_ref 0.1808
_reflns_number_gt 1166
_reflns_number_total 1446
_reflns_threshold_expression >2sigma(I)
_cod_data_source_file b906934h.txt
_cod_data_source_block mono
_cod_original_cell_volume 651.2(2)
_cod_original_sg_symbol_H-M P21/m
_cod_database_code 7001902

loop_
_symmetry_equiv_pos_as_xyz
'x, y, z'
'-x, y+1/2, -z'
'-x, -y, -z'
'x, -y-1/2, z'

loop_
_atom_site_label
_atom_site_type_symbol
_atom_site_fract_x
_atom_site_fract_y
_atom_site_fract_z
_atom_site_U_iso_or_equiv
_atom_site_adp_type
_atom_site_occupancy
_atom_site_symmetry_multiplicity
_atom_site_calc_flag
_atom_site_refinement_flags
_atom_site_disorder_assembly
_atom_site_disorder_group
Zn1 Zn 0.1974(3) 0.2500 0.5680(2) 0.0111(4) Uani 1 2 d S . .
Zn2 Zn 0.2648(2) 0.60093(7) 0.91844(14) 0.0079(3) Uani 1 1 d . . .
P3 P 0.7068(7) 0.2500 0.3620(4) 0.0085(7) Uani 1 2 d S . .
P4 P 0.2348(5) 0.38990(18) 0.8608(3) 0.0123(6) Uani 1 1 d . . .
O11 O 0.413(2) 0.2500 0.3758(13) 0.014(2) Uiso 1 2 d S . .
O12B O 0.288(3) 0.3630(13) 0.687(2) 0.013(4) Uiso 0.50 1 d P . .
O12A O 0.316(3) 0.3393(11) 0.7045(19) 0.005(4) Uiso 0.50 1 d P . .
O3 O 0.829(2) 0.2500 0.5339(14) 0.022(3) Uiso 1 2 d S . .
O21A O 0.187(3) 0.6927(10) 0.7689(18) 0.016(3) Uiso 0.52 1 d P . .
O21B O 0.234(3) 0.6499(10) 0.6958(18) 0.010(3) Uiso 0.48 1 d P . .
O22A O 0.013(3) 0.6581(10) 1.0702(17) 0.007(3) Uiso 0.50 1 d P . .
O22B O 0.053(3) 0.6282(11) 1.1059(18) 0.009(3) Uiso 0.50 1 d P . .
O23A O 0.555(3) 0.6611(12) 1.023(2) 0.014(3) Uiso 0.49 1 d P . .
O23B O 0.605(3) 0.6292(12) 0.995(2) 0.019(4) Uiso 0.51 1 d P . .
O24A O 0.247(3) 0.4835(9) 0.887(2) 0.016(3) Uiso 0.53 1 d P . .
O24B O 0.258(3) 0.4902(10) 0.794(2) 0.008(3) Uiso 0.47 1 d P . .
N1 N 0.253(4) 0.4940(15) 0.384(3) 0.036(4) Uani 0.50 1 d P . .
C1 C 0.5000 0.5000 0.5000 0.036(4) Uani 1 2 d S . .
Na1 Na 0.6884(11) 0.2500 0.8004(7) 0.0141(13) Uani 1 2 d S . .
Na2 Na 0.1962(11) 0.2500 0.1319(7) 0.0174(13) Uani 1 2 d S . .

loop_
_atom_type_symbol
_atom_type_description
_atom_type_scat_dispersion_real
_atom_type_scat_dispersion_imag
_atom_type_scat_source
C C 0.0033 0.0016 'International Tables Vol C Tables 4.2.6.8 and 6.1.1.4'
N N 0.0061 0.0033 'International Tables Vol C Tables 4.2.6.8 and 6.1.1.4'
O O 0.0106 0.0060 'International Tables Vol C Tables 4.2.6.8 and 6.1.1.4'
P P 0.1023 0.0942 'International Tables Vol C Tables 4.2.6.8 and 6.1.1.4'
Zn Zn 0.2839 1.4301 'International Tables Vol C Tables 4.2.6.8 and 6.1.1.4'
Na Na 0.0362 0.0249 'International Tables Vol C Tables 4.2.6.8 and 6.1.1.4'

loop_
_geom_angle_atom_site_label_1
_geom_angle_atom_site_label_2
_geom_angle_atom_site_label_3
_geom_angle
_geom_angle_site_symmetry_1
_geom_angle_site_symmetry_3
_geom_angle_publ_flag
O12A Zn1 O11 106.2(5) . . ?
O12A Zn1 O3 114.3(5) . 1_455 ?
O11 Zn1 O3 118.3(5) . 1_455 ?
O11 Zn1 O12B 104.0(5) . . ?
O3 Zn1 O12B 107.3(5) 1_455 . ?
O11 Zn1 O12B 104.0(5) . 4_565 ?
O3 Zn1 O12B 107.3(5) 1_455 4_565 ?
O12B Zn1 O12B 116.5(11) . 4_565 ?
O24A Zn2 O21A 129.3(7) . . ?
O24A Zn2 O22B 107.1(7) . . ?
O21A Zn2 O22B 102.4(7) . . ?
O24A Zn2 O23B 108.2(7) . . ?
O21A Zn2 O23B 103.5(7) . . ?
O22B Zn2 O23B 103.7(7) . . ?
O24A Zn2 O21B 104.3(7) . . ?
O21A Zn2 O21B 27.5(5) . . ?
O22B Zn2 O21B 126.3(7) . . ?
O23B Zn2 O21B 106.3(6) . . ?
O24A Zn2 O23A 124.2(7) . . ?
O21A Zn2 O23A 95.2(7) . . ?
O22B Zn2 O23A 90.6(7) . . ?
O23B Zn2 O23A 17.7(6) . . ?
O21B Zn2 O23A 106.0(6) . . ?
O24A Zn2 O24B 22.6(5) . . ?
O21A Zn2 O24B 108.2(7) . . ?
O22B Zn2 O24B 125.2(6) . . ?
O23B Zn2 O24B 111.6(7) . . ?
O21B Zn2 O24B 82.1(7) . . ?
O23A Zn2 O24B 129.3(7) . . ?
O24A Zn2 O22A 118.8(7) . . ?
O21A Zn2 O22A 85.6(7) . . ?
O22B Zn2 O22A 16.8(5) . . ?
O23B Zn2 O22A 108.6(7) . . ?
O21B Zn2 O22A 109.9(6) . . ?
O23A Zn2 O22A 92.7(7) . . ?
O24B Zn2 O22A 132.5(6) . . ?
O21A P3 O21A 72.5(12) 2_646 3_666 ?
O21A P3 O3 119.3(7) 2_646 . ?
O21A P3 O11 115.5(7) 2_646 . ?
O3 P3 O11 110.5(6) . . ?
O21A P3 O21B 106.2(9) 3_666 2_646 ?
O3 P3 O21B 100.3(5) . 2_646 ?
O11 P3 O21B 102.3(5) . 2_646 ?
O21A P3 O21B 106.2(9) 2_646 3_666 ?
O21B P3 O21B 139.6(10) 2_646 3_666 ?
O24A P4 O23B 93.3(10) . 3_667 ?
O24A P4 O12B 113.7(10) . . ?
O23B P4 O12B 125.6(10) 3_667 . ?
O24A P4 O12A 127.1(9) . . ?
O23B P4 O12A 112.9(10) 3_667 . ?
O12B P4 O12A 15.7(9) . . ?
O24A P4 O22B 101.1(8) . 3_567 ?
O23B P4 O22B 112.5(9) 3_667 3_567 ?
O12B P4 O22B 107.5(9) . 3_567 ?
O12A P4 O22B 108.9(8) . 3_567 ?
O24A P4 O22A 116.1(8) . 3_567 ?
O23B P4 O22A 95.6(9) 3_667 3_567 ?
O12B P4 O22A 111.1(9) . 3_567 ?
O12A P4 O22A 106.4(8) . 3_567 ?
O22B P4 O22A 21.2(6) 3_567 3_567 ?
O24A P4 O24B 27.6(6) . . ?
O23B P4 O24B 113.9(9) 3_667 . ?
O12B P4 O24B 86.3(10) . . ?
O12A P4 O24B 100.5(9) . . ?
O22B P4 O24B 107.4(8) 3_567 . ?
O22A P4 O24B 127.7(8) 3_567 . ?
O24A P4 O23A 111.0(9) . 3_667 ?
O23B P4 O23A 21.3(8) 3_667 3_667 ?
O12B P4 O23A 106.0(10) . 3_667 ?
O12A P4 O23A 92.2(9) . 3_667 ?
O22B P4 O23A 117.9(8) 3_567 3_667 ?
O22A P4 O23A 97.4(8) 3_567 3_667 ?
O24B P4 O23A 125.7(8) . 3_667 ?
P3 O11 Zn1 130.5(6) . . ?
P4 O12B Zn1 129.3(11) . . ?
P4 O12A Zn1 139.4(10) . . ?
P3 O3 Zn1 122.7(7) . 1_655 ?
P3 O21A Zn2 144.1(10) 3_666 . ?
P3 O21B Zn2 127.4(8) 3_666 . ?
P4 O22A Zn2 123.6(9) 3_567 . ?
P4 O22B Zn2 131.3(9) 3_567 . ?
P4 O23A Zn2 122.6(10) 3_667 . ?
P4 O23B Zn2 137.4(11) 3_667 . ?
P4 O24A Zn2 179.5(11) . . ?

loop_
_geom_bond_atom_site_label_1
_geom_bond_atom_site_label_2
_geom_bond_distance
_geom_bond_site_symmetry_2
_geom_bond_publ_flag
Zn1 O12A 1.863(16) . ?
Zn1 O11 1.927(11) . ?
Zn1 O3 1.957(12) 1_455 ?
Zn1 O12B 2.038(18) . ?
Zn1 Na1 3.186(6) . ?
Zn1 Na1 3.276(6) 1_455 ?
Zn1 Na2 3.521(6) . ?
Zn2 O24A 1.821(14) . ?
Zn2 O21A 1.898(15) . ?
Zn2 O22B 1.929(14) . ?
Zn2 O23B 1.938(16) . ?
Zn2 O21B 1.954(14) . ?
Zn2 O23A 1.970(16) . ?
Zn2 O24B 1.972(15) . ?
Zn2 O22A 2.011(14) . ?
Zn2 Na1 3.230(4) 3_667 ?
Zn2 Na2 3.356(5) 3_566 ?
Zn2 Na2 3.666(5) 3_666 ?
P3 O21A 1.485(15) 2_646 ?
P3 O3 1.527(12) . ?
P3 O11 1.549(11) . ?
P3 O21B 1.635(15) 2_646 ?
P3 Na2 3.182(7) 1_655 ?
P3 Na2 3.259(7) . ?
P4 O24A 1.452(15) . ?
P4 O23B 1.465(16) 3_667 ?
P4 O12B 1.490(18) . ?
P4 O12A 1.543(16) . ?
P4 O22B 1.564(14) 3_567 ?
P4 O22A 1.597(14) 3_567 ?
P4 O24B 1.634(15) . ?
P4 O23A 1.646(16) 3_667 ?
P4 Na2 3.072(5) 1_556 ?
P4 Na1 3.247(5) . ?
O11 Na2 2.272(12) . ?
O12B Na1 2.87(2) . ?
O12A Na1 2.509(18) . ?
O3 Zn1 1.957(12) 1_655 ?
O3 Na1 2.278(13) . ?
O21A Na2 2.343(16) 3_566 ?
O22A Na1 2.353(14) 3_667 ?
O22A Na2 2.416(17) 3_566 ?
O22B Na1 2.429(15) 3_667 ?
O22B Na2 2.978(17) 3_566 ?
O23A Na2 2.270(16) 3_666 ?
O23A Na1 2.354(19) 3_667 ?
O23B Na2 2.364(17) 3_666 ?
O23B Na1 2.93(2) 3_667 ?
N1 C1 1.60(2) . ?
